data_4337068
loop_
_publ_author_name
'Antoine B\'eziau'
'St\'ephane A. Baudron'
'Audrey Fluck'
'Mir Wais Hosseini'

_publ_contact_author
; Prof Mir Wais Hosseini
  Laboratoire de Tectonique Mol\'eculaire, 
  UMR CNRS 7140, Universit\'e de Strasbourg,
  CS 90032
  F-67081 Strasbourg Cedex, France 
;
_publ_contact_author_email hosseini@unistra.fr
_publ_contact_author_fax '33 3 68 85 13 23'
_publ_contact_author_phone '33 3 68 85 13 25'
_publ_section_title
;
 From Sequential to One-Pot Synthesis of Dipyrrin Based Grid-Type Mixed
 Metal-Organic Frameworks
;
_journal_name_full 'Inorganic Chemistry'
_journal_page_first 14439
_journal_page_last 14448
_journal_paper_doi 10.1021/ic402892f
_journal_volume 52
_journal_year 2013
_chemical_formula_sum 'C56 H40 Cd Cl2 Cu2 N12'
_chemical_formula_weight 1191.38
_chemical_name_systematic
;
 ?
;
_space_group_IT_number 95
_symmetry_cell_setting tetragonal
_symmetry_space_group_name_Hall 'P 4cw 2c'
_symmetry_space_group_name_H-M 'P 43 2 2'
_atom_sites_solution_hydrogens geom
_atom_sites_solution_primary direct
_atom_sites_solution_secondary difmap
_audit_creation_method SHELXL-97
_cell_angle_alpha 90.00
_cell_angle_beta 90.00
_cell_angle_gamma 90.00
_cell_formula_units_Z 4
_cell_length_a 20.0626(4)
_cell_length_b 20.0626(4)
_cell_length_c 19.8105(6)
_cell_measurement_reflns_used 7406
_cell_measurement_temperature 173(2)
_cell_measurement_theta_max 26.81
_cell_measurement_theta_min 2.28
_cell_volume 7973.9(3)
_computing_cell_refinement 'Bruker SAINT'
_computing_data_collection 'Bruker APEX2'
_computing_data_reduction 'Bruker SAINT'
_computing_molecular_graphics 'Bruker SHELXTL'
_computing_publication_material 'Bruker SHELXTL'
_computing_structure_refinement 'SHELXL-97 (Sheldrick, 2008)'
_computing_structure_solution 'SHELXS-97 (Sheldrick, 2008)'
_diffrn_ambient_temperature 173(2)
_diffrn_measured_fraction_theta_full 0.998
_diffrn_measured_fraction_theta_max 0.998
_diffrn_measurement_device_type 'Bruker APEX-II CCD'
_diffrn_measurement_method '\f and \w scans'
_diffrn_radiation_monochromator graphite
_diffrn_radiation_source 'fine-focus sealed tube'
_diffrn_radiation_type MoK\a
_diffrn_radiation_wavelength 0.71073
_diffrn_reflns_av_R_equivalents 0.0826
_diffrn_reflns_av_sigmaI/netI 0.0554
_diffrn_reflns_limit_h_max 26
_diffrn_reflns_limit_h_min -26
_diffrn_reflns_limit_k_max 21
_diffrn_reflns_limit_k_min -16
_diffrn_reflns_limit_l_max 25
_diffrn_reflns_limit_l_min -25
_diffrn_reflns_number 70723
_diffrn_reflns_theta_full 27.55
_diffrn_reflns_theta_max 27.55
_diffrn_reflns_theta_min 1.77
_exptl_absorpt_coefficient_mu 0.893
_exptl_absorpt_correction_T_max 0.9160
_exptl_absorpt_correction_T_min 0.8777
_exptl_absorpt_correction_type multi-scan
_exptl_absorpt_process_details sadabs
_exptl_crystal_colour dark-red
_exptl_crystal_density_diffrn 0.992
_exptl_crystal_description block
_exptl_crystal_F_000 2400
_exptl_crystal_size_max 0.15
_exptl_crystal_size_mid 0.10
_exptl_crystal_size_min 0.10
_platon_squeeze_details
;
;
_refine_diff_density_max 1.094
_refine_diff_density_min -0.635
_refine_diff_density_rms 0.073
_refine_ls_abs_structure_details 'Flack H D (1983), Acta Cryst. A39, 876-881'
_refine_ls_abs_structure_Flack 0.03(2)
_refine_ls_extinction_method none
_refine_ls_goodness_of_fit_ref 0.998
_refine_ls_hydrogen_treatment constr
_refine_ls_matrix_type full
_refine_ls_number_parameters 310
_refine_ls_number_reflns 9210
_refine_ls_number_restraints 0
_refine_ls_restrained_S_all 0.998
_refine_ls_R_factor_all 0.0665
_refine_ls_R_factor_gt 0.0460
_refine_ls_shift/su_max 0.001
_refine_ls_shift/su_mean 0.000
_refine_ls_structure_factor_coef Fsqd
_refine_ls_weighting_details 'calc w=1/[\s^2^(Fo^2^)+(0.0613P)^2^+0.0000P] where P=(Fo^2^+2Fc^2^)/3'
_refine_ls_weighting_scheme calc
_refine_ls_wR_factor_gt 0.1088
_refine_ls_wR_factor_ref 0.1153
_reflns_number_gt 6839
_reflns_number_total 9210
_reflns_threshold_expression >2sigma(I)
_cod_data_source_file ic402892f_si_002_10.cif
_cod_data_source_block M'MOF9
_cod_database_code 4337068

loop_
_symmetry_equiv_pos_as_xyz
'x, y, z'
'-y, x, z+3/4'
'-x, -y, z+1/2'
'y, -x, z+1/4'
'x, -y, -z+1/2'
'y, x, -z+1/4'
'-x, y, -z'
'-y, -x, -z+3/4'

loop_
_atom_site_label
_atom_site_type_symbol
_atom_site_fract_x
_atom_site_fract_y
_atom_site_fract_z
_atom_site_U_iso_or_equiv
_atom_site_adp_type
_atom_site_occupancy
_atom_site_symmetry_multiplicity
_atom_site_calc_flag
_atom_site_refinement_flags
C1 C 0.8306(2) 0.9470(2) 0.8131(3) 0.0474(12) Uani 1 1 d .
H1 H 0.8484 0.9895 0.8181 0.057 Uiso 1 1 calc R
C2 C 0.8603(2) 0.8889(2) 0.8366(3) 0.0549(14) Uani 1 1 d .
H2 H 0.9005 0.8855 0.8598 0.066 Uiso 1 1 calc R
C3 C 0.8186(2) 0.8371(2) 0.8189(3) 0.0501(13) Uani 1 1 d .
H3 H 0.8259 0.7921 0.8275 0.060 Uiso 1 1 calc R
C4 C 0.7633(2) 0.8643(2) 0.7855(2) 0.0359(10) Uani 1 1 d .
C5 C 0.7072(2) 0.83253(17) 0.7615(2) 0.0292(10) Uani 1 1 d .
C6 C 0.6511(2) 0.86212(19) 0.7351(2) 0.0388(11) Uani 1 1 d .
C7 C 0.5927(2) 0.8303(2) 0.7088(2) 0.0446(12) Uani 1 1 d .
H7 H 0.5847 0.7846 0.7069 0.054 Uiso 1 1 calc R
C8 C 0.5508(3) 0.8794(2) 0.6871(3) 0.0544(14) Uani 1 1 d .
H8 H 0.5087 0.8741 0.6683 0.065 Uiso 1 1 calc R
C9 C 0.5844(2) 0.9400(2) 0.6991(2) 0.0417(11) Uani 1 1 d .
H9 H 0.5671 0.9816 0.6880 0.050 Uiso 1 1 calc R
C10 C 0.7072(3) 0.7574(2) 0.7594(3) 0.0764(9) Uani 1 1 d .
C11 C 0.6766(3) 0.7212(2) 0.8061(3) 0.0764(9) Uani 1 1 d .
H11 H 0.6539 0.7425 0.8409 0.092 Uiso 1 1 calc R
C12 C 0.6778(3) 0.6519(2) 0.8038(3) 0.0764(9) Uani 1 1 d .
H12 H 0.6584 0.6287 0.8394 0.092 Uiso 1 1 calc R
C13 C 0.7377(3) 0.6526(2) 0.7123(3) 0.0764(9) Uani 1 1 d .
H13 H 0.7609 0.6294 0.6791 0.092 Uiso 1 1 calc R
C14 C 0.7408(3) 0.7221(2) 0.7127(3) 0.0764(9) Uani 1 1 d .
H14 H 0.7663 0.7442 0.6805 0.092 Uiso 1 1 calc R
C15 C 1.1416(2) 0.3819(2) 0.8167(2) 0.0472(13) Uani 1 1 d .
H15 H 1.1838 0.3661 0.8278 0.057 Uiso 1 1 calc R
C16 C 1.0831(2) 0.3478(3) 0.8298(3) 0.0500(13) Uani 1 1 d .
H16 H 1.0793 0.3060 0.8496 0.060 Uiso 1 1 calc R
C17 C 1.0317(2) 0.3874(2) 0.8079(2) 0.0383(10) Uani 1 1 d .
H17 H 0.9865 0.3778 0.8107 0.046 Uiso 1 1 calc R
C18 C 1.06055(18) 0.4456(2) 0.7801(2) 0.0305(9) Uani 1 1 d .
C19 C 1.0288(2) 0.5000 0.7500 0.0331(13) Uani 1 2 d S
C20 C 0.9545(2) 0.5000 0.7500 0.0285(12) Uani 1 2 d S
C21 C 0.91994(18) 0.4527(2) 0.7127(2) 0.0324(10) Uani 1 1 d .
H21 H 0.9423 0.4204 0.6877 0.039 Uiso 1 1 calc R
C22 C 0.85083(18) 0.4554(2) 0.7140(2) 0.0319(10) Uani 1 1 d .
H22 H 0.8272 0.4245 0.6884 0.038 Uiso 1 1 calc R
C23 C 0.25131(19) 0.5110(2) 0.6141(2) 0.0418(11) Uani 1 1 d .
H23 H 0.2090 0.5152 0.5954 0.050 Uiso 1 1 calc R
C24 C 0.31057(18) 0.5038(2) 0.57629(19) 0.0410(9) Uani 1 1 d .
H24 H 0.3141 0.5018 0.5295 0.049 Uiso 1 1 calc R
C25 C 0.36144(17) 0.5005(2) 0.62166(19) 0.0328(8) Uani 1 1 d .
H25 H 0.4065 0.4967 0.6115 0.039 Uiso 1 1 calc R
C26 C 0.33318(15) 0.5039(2) 0.68729(19) 0.0270(8) Uani 1 1 d .
C27 C 0.3643(2) 0.5000 0.7500 0.0216(10) Uani 1 2 d S
C28 C 0.4394(2) 0.5000 0.7500 0.0242(11) Uani 1 2 d S
C29 C 0.47559(17) 0.45151(19) 0.7843(2) 0.0220(8) Uani 1 1 d .
H29 H 0.4536 0.4178 0.8077 0.026 Uiso 1 1 calc R
C30 C 0.54430(17) 0.45363(18) 0.7837(2) 0.0202(8) Uani 1 1 d .
H30 H 0.5676 0.4213 0.8077 0.024 Uiso 1 1 calc R
Cd1 Cd 0.697693(15) 0.5000 0.7500 0.01971(9) Uani 1 2 d S
Cl1 Cl 0.69760(4) 0.49531(5) 0.87944(4) 0.02955(18) Uani 1 1 d .
Cu1 Cu 0.70802(3) 1.0000 0.7500 0.03635(18) Uani 1 2 d S
Cu2 Cu 0.19707(3) 0.5000 0.7500 0.03671(18) Uani 1 2 d S
N1 N 0.77278(17) 0.93349(16) 0.7822(2) 0.0385(9) Uani 1 1 d .
N2 N 0.64331(17) 0.93110(15) 0.72805(18) 0.0355(9) Uani 1 1 d .
N3 N 0.70326(15) 0.61869(13) 0.75685(19) 0.0278(7) Uani 1 1 d .
N4 N 1.13055(15) 0.43953(18) 0.78664(19) 0.0359(9) Uani 1 1 d .
N5 N 0.26415(14) 0.51081(18) 0.67986(16) 0.0340(8) Uani 1 1 d .
N6 N 0.81631(19) 0.5000 0.7500 0.0265(9) Uani 1 2 d S
N7 N 0.57915(18) 0.5000 0.7500 0.0208(9) Uani 1 2 d S

loop_
_atom_site_aniso_label
_atom_site_aniso_U_11
_atom_site_aniso_U_22
_atom_site_aniso_U_33
_atom_site_aniso_U_23
_atom_site_aniso_U_13
_atom_site_aniso_U_12
C1 0.050(3) 0.026(2) 0.066(3) -0.004(2) -0.011(2) -0.013(2)
C2 0.043(3) 0.038(3) 0.084(4) -0.003(3) -0.022(3) -0.004(2)
C3 0.062(3) 0.028(2) 0.060(3) -0.002(2) -0.008(3) -0.003(2)
C4 0.036(2) 0.022(2) 0.050(3) -0.0041(19) -0.002(2) 0.0027(17)
C5 0.039(2) 0.0157(17) 0.033(3) -0.0003(16) -0.0099(19) -0.0001(15)
C6 0.044(3) 0.023(2) 0.049(3) -0.0008(19) -0.015(2) -0.0044(18)
C7 0.055(3) 0.028(2) 0.051(3) 0.002(2) -0.018(2) -0.009(2)
C8 0.060(3) 0.045(3) 0.058(3) 0.007(3) -0.030(3) -0.013(2)
C9 0.049(3) 0.026(2) 0.050(3) 0.008(2) -0.007(2) 0.0049(19)
C10 0.133(2) 0.0230(12) 0.0731(19) -0.0019(11) 0.0547(17) -0.0028(13)
C11 0.133(2) 0.0230(12) 0.0731(19) -0.0019(11) 0.0547(17) -0.0028(13)
C12 0.133(2) 0.0230(12) 0.0731(19) -0.0019(11) 0.0547(17) -0.0028(13)
C13 0.133(2) 0.0230(12) 0.0731(19) -0.0019(11) 0.0547(17) -0.0028(13)
C14 0.133(2) 0.0230(12) 0.0731(19) -0.0019(11) 0.0547(17) -0.0028(13)
C15 0.021(2) 0.071(3) 0.050(3) 0.022(3) 0.000(2) 0.008(2)
C16 0.028(2) 0.056(3) 0.066(4) 0.024(3) -0.004(2) -0.002(2)
C17 0.022(2) 0.051(3) 0.042(3) 0.006(2) 0.0030(19) -0.0082(18)
C18 0.0160(18) 0.041(2) 0.034(2) 0.0025(19) -0.0001(17) 0.0007(16)
C19 0.016(2) 0.055(4) 0.028(3) 0.002(4) 0.000 0.000
C20 0.018(2) 0.030(3) 0.038(3) 0.002(3) 0.000 0.000
C21 0.0174(19) 0.046(3) 0.034(2) -0.0009(19) 0.0027(17) 0.0054(17)
C22 0.0186(19) 0.036(2) 0.042(3) -0.0085(19) -0.0010(18) -0.0057(16)
C23 0.0163(18) 0.074(4) 0.035(2) 0.000(2) -0.0072(16) 0.002(2)
C24 0.0231(19) 0.074(3) 0.0260(18) -0.003(2) -0.0004(16) -0.004(2)
C25 0.0229(18) 0.045(2) 0.030(2) 0.002(2) 0.0021(15) 0.007(2)
C26 0.0128(15) 0.041(2) 0.0268(18) -0.0021(19) 0.0026(14) -0.0001(17)
C27 0.012(2) 0.027(3) 0.026(3) -0.003(3) 0.000 0.000
C28 0.016(2) 0.027(3) 0.030(3) -0.011(3) 0.000 0.000
C29 0.0153(17) 0.0218(19) 0.029(2) 0.0041(16) 0.0025(15) 0.0001(14)
C30 0.0183(18) 0.0142(18) 0.028(2) 0.0029(15) -0.0021(16) 0.0023(13)
Cd1 0.01147(17) 0.01489(18) 0.03278(18) 0.00186(17) 0.000 0.000
Cl1 0.0263(5) 0.0318(5) 0.0305(4) 0.0021(4) 0.0031(4) 0.0031(4)
Cu1 0.0407(4) 0.0159(3) 0.0524(5) -0.0003(4) 0.000 0.000
Cu2 0.0105(3) 0.0644(5) 0.0352(4) 0.0120(4) 0.000 0.000
N1 0.040(2) 0.0246(19) 0.051(2) -0.0020(16) -0.0012(18) -0.0018(15)
N2 0.042(2) 0.0183(17) 0.046(2) 0.0023(15) -0.0045(17) 0.0003(14)
N3 0.0315(17) 0.0134(15) 0.039(2) 0.0024(14) 0.0008(19) -0.0011(11)
N4 0.0146(16) 0.052(2) 0.041(2) 0.0117(18) -0.0052(15) 0.0022(15)
N5 0.0131(14) 0.058(2) 0.0303(18) 0.0046(18) -0.0037(13) -0.0018(15)
N6 0.018(2) 0.032(2) 0.029(2) -0.006(3) 0.000 0.000
N7 0.0150(19) 0.017(2) 0.030(2) 0.008(2) 0.000 0.000

loop_
_atom_type_symbol
_atom_type_description
_atom_type_scat_dispersion_real
_atom_type_scat_dispersion_imag
_atom_type_scat_source
C C 0.0033 0.0016 'International Tables Vol C Tables 4.2.6.8 and 6.1.1.4'
H H 0.0000 0.0000 'International Tables Vol C Tables 4.2.6.8 and 6.1.1.4'
Cd Cd -0.8075 1.2024 'International Tables Vol C Tables 4.2.6.8 and 6.1.1.4'
Cl Cl 0.1484 0.1585 'International Tables Vol C Tables 4.2.6.8 and 6.1.1.4'
Cu Cu 0.3201 1.2651 'International Tables Vol C Tables 4.2.6.8 and 6.1.1.4'
N N 0.0061 0.0033 'International Tables Vol C Tables 4.2.6.8 and 6.1.1.4'

loop_
_geom_angle_atom_site_label_1
_geom_angle_atom_site_label_2
_geom_angle_atom_site_label_3
_geom_angle
_geom_angle_site_symmetry_1
_geom_angle_site_symmetry_3
N1 C1 C2 110.8(4) . .
N1 C1 H1 124.6 . .
C2 C1 H1 124.6 . .
C3 C2 C1 106.6(4) . .
C3 C2 H2 126.7 . .
C1 C2 H2 126.7 . .
C2 C3 C4 107.9(4) . .
C2 C3 H3 126.0 . .
C4 C3 H3 126.0 . .
C5 C4 C3 129.0(4) . .
C5 C4 N1 123.6(4) . .
C3 C4 N1 107.4(4) . .
C6 C5 C4 126.8(4) . .
C6 C5 C10 114.8(4) . .
C4 C5 C10 118.2(4) . .
C5 C6 N2 123.8(3) . .
C5 C6 C7 128.0(4) . .
N2 C6 C7 108.2(3) . .
C8 C7 C6 107.2(4) . .
C8 C7 H7 126.4 . .
C6 C7 H7 126.4 . .
C7 C8 C9 106.1(4) . .
C7 C8 H8 127.0 . .
C9 C8 H8 127.0 . .
N2 C9 C8 112.5(4) . .
N2 C9 H9 123.8 . .
C8 C9 H9 123.8 . .
C11 C10 C14 115.1(5) . .
C11 C10 C5 121.8(5) . .
C14 C10 C5 123.0(5) . .
C10 C11 C12 121.1(5) . .
C10 C11 H11 119.5 . .
C12 C11 H11 119.5 . .
N3 C12 C11 124.2(5) . .
N3 C12 H12 117.9 . .
C11 C12 H12 117.9 . .
N3 C13 C14 122.6(5) . .
N3 C13 H13 118.7 . .
C14 C13 H13 118.7 . .
C10 C14 C13 120.4(5) . .
C10 C14 H14 119.8 . .
C13 C14 H14 119.8 . .
N4 C15 C16 112.0(4) . .
N4 C15 H15 124.0 . .
C16 C15 H15 124.0 . .
C17 C16 C15 107.0(4) . .
C17 C16 H16 126.5 . .
C15 C16 H16 126.5 . .
C16 C17 C18 107.1(4) . .
C16 C17 H17 126.4 . .
C18 C17 H17 126.4 . .
C19 C18 C17 128.7(4) . .
C19 C18 N4 123.9(4) . .
C17 C18 N4 107.4(3) . .
C18 C19 C18 125.8(5) 5_566 .
C18 C19 C20 117.1(2) 5_566 .
C18 C19 C20 117.1(2) . .
C21 C20 C21 120.0(5) . 5_566
C21 C20 C19 120.0(2) . .
C21 C20 C19 120.0(2) 5_566 .
C22 C21 C20 117.6(4) . .
C22 C21 H21 121.2 . .
C20 C21 H21 121.2 . .
N6 C22 C21 123.6(4) . .
N6 C22 H22 118.2 . .
C21 C22 H22 118.2 . .
N5 C23 C24 110.9(3) . .
N5 C23 H23 124.6 . .
C24 C23 H23 124.6 . .
C25 C24 C23 106.6(3) . .
C25 C24 H24 126.7 . .
C23 C24 H24 126.7 . .
C24 C25 C26 107.6(3) . .
C24 C25 H25 126.2 . .
C26 C25 H25 126.2 . .
C27 C26 N5 122.9(3) . .
C27 C26 C25 129.5(3) . .
N5 C26 C25 107.7(3) . .
C26 C27 C26 126.8(4) . 5_566
C26 C27 C28 116.6(2) . .
C26 C27 C28 116.6(2) 5_566 .
C29 C28 C29 117.0(4) 5_566 .
C29 C28 C27 121.5(2) 5_566 .
C29 C28 C27 121.5(2) . .
C30 C29 C28 119.7(4) . .
C30 C29 H29 120.1 . .
C28 C29 H29 120.1 . .
N7 C30 C29 123.2(4) . .
N7 C30 H30 118.4 . .
C29 C30 H30 118.4 . .
N7 Cd1 N6 180.000(1) . .
N7 Cd1 N3 92.68(7) . 5_566
N6 Cd1 N3 87.32(7) . 5_566
N7 Cd1 N3 92.68(7) . .
N6 Cd1 N3 87.32(7) . .
N3 Cd1 N3 174.64(14) 5_566 .
N7 Cd1 Cl1 89.96(2) . 5_566
N6 Cd1 Cl1 90.04(2) . 5_566
N3 Cd1 Cl1 88.84(9) 5_566 5_566
N3 Cd1 Cl1 91.16(9) . 5_566
N7 Cd1 Cl1 89.96(2) . .
N6 Cd1 Cl1 90.04(2) . .
N3 Cd1 Cl1 91.16(9) 5_566 .
N3 Cd1 Cl1 88.84(9) . .
Cl1 Cd1 Cl1 179.91(4) 5_566 .
N2 Cu1 N2 96.3(2) . 5_576
N2 Cu1 N1 148.15(16) . 5_576
N2 Cu1 N1 91.80(14) 5_576 5_576
N2 Cu1 N1 91.80(14) . .
N2 Cu1 N1 148.15(16) 5_576 .
N1 Cu1 N1 97.4(2) 5_576 .
N4 Cu2 N4 93.30(19) 5_466 1_455
N4 Cu2 N5 144.16(15) 5_466 5_566
N4 Cu2 N5 97.96(14) 1_455 5_566
N4 Cu2 N5 97.96(14) 5_466 .
N4 Cu2 N5 144.16(15) 1_455 .
N5 Cu2 N5 92.53(18) 5_566 .
C1 N1 C4 107.3(4) . .
C1 N1 Cu1 125.6(3) . .
C4 N1 Cu1 126.6(3) . .
C9 N2 C6 106.0(3) . .
C9 N2 Cu1 126.6(3) . .
C6 N2 Cu1 127.2(3) . .
C12 N3 C13 116.0(4) . .
C12 N3 Cd1 123.6(3) . .
C13 N3 Cd1 120.3(3) . .
C15 N4 C18 106.5(3) . .
C15 N4 Cu2 126.8(3) . 1_655
C18 N4 Cu2 126.4(3) . 1_655
C23 N5 C26 107.2(3) . .
C23 N5 Cu2 124.5(3) . .
C26 N5 Cu2 126.7(3) . .
C22 N6 C22 117.7(4) 5_566 .
C22 N6 Cd1 121.2(2) 5_566 .
C22 N6 Cd1 121.2(2) . .
C30 N7 C30 117.2(4) 5_566 .
C30 N7 Cd1 121.4(2) 5_566 .
C30 N7 Cd1 121.4(2) . .

loop_
_geom_bond_atom_site_label_1
_geom_bond_atom_site_label_2
_geom_bond_distance
_geom_bond_site_symmetry_2
C1 N1 1.339(5) .
C1 C2 1.391(6) .
C1 H1 0.9300 .
C2 C3 1.379(6) .
C2 H2 0.9300 .
C3 C4 1.402(6) .
C3 H3 0.9300 .
C4 C5 1.377(5) .
C4 N1 1.403(5) .
C5 C6 1.376(5) .
C5 C10 1.508(5) .
C6 N2 1.400(5) .
C6 C7 1.434(6) .
C7 C8 1.365(6) .
C7 H7 0.9300 .
C8 C9 1.409(6) .
C8 H8 0.9300 .
C9 N2 1.326(5) .
C9 H9 0.9300 .
C10 C11 1.326(7) .
C10 C14 1.346(7) .
C11 C12 1.392(6) .
C11 H11 0.9300 .
C12 N3 1.253(6) .
C12 H12 0.9300 .
C13 N3 1.310(6) .
C13 C14 1.397(6) .
C13 H13 0.9300 .
C14 H14 0.9300 .
C15 N4 1.319(5) .
C15 C16 1.384(6) .
C15 H15 0.9300 .
C16 C17 1.372(6) .
C16 H16 0.9300 .
C17 C18 1.414(6) .
C17 H17 0.9300 .
C18 C19 1.398(4) .
C18 N4 1.416(5) .
C19 C18 1.398(4) 5_566
C19 C20 1.490(6) .
C20 C21 1.389(5) .
C20 C21 1.389(5) 5_566
C21 C22 1.388(5) .
C21 H21 0.9300 .
C22 N6 1.338(4) .
C22 H22 0.9300 .
C23 N5 1.328(5) .
C23 C24 1.413(5) .
C23 H23 0.9300 .
C24 C25 1.362(5) .
C24 H24 0.9300 .
C25 C26 1.420(5) .
C25 H25 0.9300 .
C26 C27 1.392(4) .
C26 N5 1.400(4) .
C27 C26 1.392(4) 5_566
C27 C28 1.507(6) .
C28 C29 1.392(4) 5_566
C28 C29 1.392(4) .
C29 C30 1.379(5) .
C29 H29 0.9300 .
C30 N7 1.341(4) .
C30 H30 0.9300 .
Cd1 N7 2.378(4) .
Cd1 N6 2.380(4) .
Cd1 N3 2.388(3) 5_566
Cd1 N3 2.388(3) .
Cd1 Cl1 2.5661(8) 5_566
Cd1 Cl1 2.5661(8) .
Cu1 N2 1.946(3) .
Cu1 N2 1.946(3) 5_576
Cu1 N1 1.969(4) 5_576
Cu1 N1 1.969(4) .
Cu2 N4 1.944(3) 5_466
Cu2 N4 1.944(3) 1_455
Cu2 N5 1.947(3) 5_566
Cu2 N5 1.947(3) .
N4 Cu2 1.944(3) 1_655
N6 C22 1.338(4) 5_566
N7 C30 1.341(4) 5_566

loop_
_platon_squeeze_void_nr
_platon_squeeze_void_average_x
_platon_squeeze_void_average_y
_platon_squeeze_void_average_z
_platon_squeeze_void_volume
_platon_squeeze_void_count_electrons
_platon_squeeze_void_content
1 0.000 0.000 -0.015 3641 760 ' '
